data_4101470
loop_
_publ_author_name
'Tamaoki, Nobuyuki'
'Wada, Momoyo'

_publ_section_title
;
 Dynamic control of racemization rate through E-Z photoisomerization of
 azobenzene and subsequent partial photoresolution under circular
 polarized light.
;
_journal_issue 19
_journal_name_full 'Journal of the American Chemical Society'
_journal_page_first 6284
_journal_page_last 6285
_journal_paper_doi 10.1021/ja058398s
_journal_volume 128
_journal_year 2006
_chemical_formula_sum 'C39 H44 N4 O8'
_chemical_formula_weight 696.78
_chemical_name_systematic
; 
 ? 
;
_space_group_IT_number 14
_symmetry_cell_setting monoclinic
_symmetry_space_group_name_Hall '-P 2yn'
_symmetry_space_group_name_H-M 'P 1 21/n 1'
_atom_sites_solution_hydrogens geom
_atom_sites_solution_primary direct
_atom_sites_solution_secondary difmap
_audit_creation_method SHELXL-97
_cell_angle_alpha 90.00
_cell_angle_beta 90.2290(10)
_cell_angle_gamma 90.00
_cell_formula_units_Z 4
_cell_length_a 10.1518(8)
_cell_length_b 16.2374(13)
_cell_length_c 21.7024(17)
_cell_measurement_reflns_used 5824
_cell_measurement_temperature 183(2)
_cell_measurement_theta_max 28.615
_cell_measurement_theta_min 2.275
_cell_volume 3577.4(5)
_computing_cell_refinement 'Bruker SMART'
_computing_data_collection 'Bruker SMART'
_computing_data_reduction 'Bruker SAINT'
_computing_molecular_graphics 'Bruker SHELXTL'
_computing_publication_material 'Bruker SHELXTL'
_computing_structure_refinement 'SHELXL-97 (Sheldrick, 1997)'
_computing_structure_solution 'SHELXS-97 (Sheldrick, 1990)'
_diffrn_ambient_temperature 183(2)
_diffrn_detector_area_resol_mean 8.366
_diffrn_measured_fraction_theta_full 0.995
_diffrn_measured_fraction_theta_max 0.915
_diffrn_measurement_device_type 'CCD area detector'
_diffrn_measurement_method 'phi and omega scans'
_diffrn_radiation_monochromator graphite
_diffrn_radiation_source 'rotating anode'
_diffrn_radiation_type MoK\a
_diffrn_radiation_wavelength 0.71073
_diffrn_reflns_av_R_equivalents 0.0166
_diffrn_reflns_av_sigmaI/netI 0.0193
_diffrn_reflns_limit_h_max 13
_diffrn_reflns_limit_h_min -13
_diffrn_reflns_limit_k_max 21
_diffrn_reflns_limit_k_min -20
_diffrn_reflns_limit_l_max 28
_diffrn_reflns_limit_l_min -16
_diffrn_reflns_number 21869
_diffrn_reflns_theta_full 26.22
_diffrn_reflns_theta_max 28.28
_diffrn_reflns_theta_min 1.57
_diffrn_standards_decay_% 0.0
_diffrn_standards_interval_time 540
_diffrn_standards_number 378
_exptl_absorpt_coefficient_mu 0.091
_exptl_absorpt_correction_T_max 0.9955
_exptl_absorpt_correction_T_min 0.9688
_exptl_absorpt_correction_type empirical
_exptl_absorpt_process_details sadabs
_exptl_crystal_colour red
_exptl_crystal_density_diffrn 1.294
_exptl_crystal_density_method 'not measured'
_exptl_crystal_description plate
_exptl_crystal_F_000 1480
_exptl_crystal_size_max 0.35
_exptl_crystal_size_mid 0.10
_exptl_crystal_size_min 0.05
_refine_diff_density_max 0.381
_refine_diff_density_min -0.373
_refine_diff_density_rms 0.061
_refine_ls_extinction_method none
_refine_ls_goodness_of_fit_ref 1.038
_refine_ls_hydrogen_treatment constr
_refine_ls_matrix_type full
_refine_ls_number_parameters 462
_refine_ls_number_reflns 8116
_refine_ls_number_restraints 0
_refine_ls_restrained_S_all 1.038
_refine_ls_R_factor_all 0.0504
_refine_ls_R_factor_gt 0.0433
_refine_ls_shift/su_max 0.015
_refine_ls_shift/su_mean 0.002
_refine_ls_structure_factor_coef Fsqd
_refine_ls_weighting_details 'calc w=1/[\s^2^(Fo^2^)+(0.0718P)^2^+0.8553P] where P=(Fo^2^+2Fc^2^)/3'
_refine_ls_weighting_scheme calc
_refine_ls_wR_factor_gt 0.1174
_refine_ls_wR_factor_ref 0.1242
_reflns_number_gt 6892
_reflns_number_total 8116
_reflns_threshold_expression >2sigma(I)
_cod_data_source_file ja058398ssi20051211_114325.cif
_cod_data_source_block wadaf
_cod_depositor_comments
;
The following automatic conversions were performed:
'_symmetry_cell_setting' value 'Monoclinic' changed to 'monoclinic'
according to '/home/saulius/struct/CIF-dictionaries/cif_core.dic'
dictionary named 'cif_core.dic' version 2.4.1 from 2010-06-29.

Automatic conversion script
Id: cif_fix_enum 1527 2010-12-29 10:47:43Z saulius 
;
_cod_original_sg_symbol_H-M P2(1)/n
_cod_database_code 4101470

loop_
_symmetry_equiv_pos_as_xyz
'x, y, z'
'-x+1/2, y+1/2, -z+1/2'
'-x, -y, -z'
'x-1/2, -y-1/2, z-1/2'

loop_
_atom_site_label
_atom_site_type_symbol
_atom_site_fract_x
_atom_site_fract_y
_atom_site_fract_z
_atom_site_U_iso_or_equiv
_atom_site_adp_type
_atom_site_occupancy
_atom_site_symmetry_multiplicity
_atom_site_calc_flag
_atom_site_refinement_flags
O1 O 0.16052(9) 0.47880(5) 0.99733(4) 0.0328(2) Uani 1 1 d .
O2 O 0.38100(10) 0.58783(6) 0.96826(5) 0.0392(2) Uani 1 1 d .
O3 O 0.56271(9) 0.60389(6) 0.86501(4) 0.0344(2) Uani 1 1 d .
O4 O 0.70184(10) 0.46062(5) 0.80145(4) 0.0360(2) Uani 1 1 d .
O5 O 0.82515(10) 0.02136(6) 1.01804(5) 0.0437(3) Uani 1 1 d .
O6 O 0.61028(12) -0.07203(7) 0.95968(6) 0.0559(3) Uani 1 1 d .
O7 O 0.43294(10) -0.10054(7) 0.84948(5) 0.0451(3) Uani 1 1 d .
O8 O 0.24617(10) 0.02244(6) 0.78620(4) 0.0371(2) Uani 1 1 d .
N1 N 0.70500(10) 0.29402(6) 0.82116(5) 0.0284(2) Uani 1 1 d .
N2 N 0.77826(10) 0.23148(6) 0.81705(5) 0.0307(2) Uani 1 1 d .
N3 N 0.24381(11) 0.19195(6) 0.80478(5) 0.0317(2) Uani 1 1 d .
N4 N 0.31915(11) 0.24818(7) 0.82414(5) 0.0327(2) Uani 1 1 d .
C1 C 0.20401(12) 0.42159(7) 0.95613(5) 0.0279(2) Uani 1 1 d .
C2 C 0.10621(12) 0.37399(8) 0.92800(6) 0.0333(3) Uani 1 1 d .
H2 H 0.0164 0.3830 0.9382 0.040 Uiso 1 1 calc R
C3 C 0.13849(13) 0.31415(8) 0.88566(6) 0.0343(3) Uani 1 1 d .
H3 H 0.0715 0.2816 0.8670 0.041 Uiso 1 1 calc R
C4 C 0.27076(12) 0.30165(8) 0.87026(6) 0.0301(3) Uani 1 1 d .
C5 C 0.36683(12) 0.35088(8) 0.89696(6) 0.0334(3) Uani 1 1 d .
H5 H 0.4561 0.3438 0.8852 0.040 Uiso 1 1 calc R
C6 C 0.33565(12) 0.41008(8) 0.94038(6) 0.0317(3) Uani 1 1 d .
H6 H 0.4028 0.4423 0.9591 0.038 Uiso 1 1 calc R
C7 C 0.25230(13) 0.51379(8) 1.04095(6) 0.0337(3) Uani 1 1 d .
H7A H 0.3283 0.4761 1.0459 0.040 Uiso 1 1 calc R
H7B H 0.2088 0.5190 1.0815 0.040 Uiso 1 1 calc R
C8 C 0.30113(13) 0.59679(8) 1.02099(6) 0.0351(3) Uani 1 1 d .
H8A H 0.2254 0.6331 1.0114 0.042 Uiso 1 1 calc R
H8B H 0.3527 0.6224 1.0547 0.042 Uiso 1 1 calc R
C9 C 0.42894(14) 0.66342(8) 0.94434(7) 0.0367(3) Uani 1 1 d .
H9A H 0.5125 0.6784 0.9652 0.044 Uiso 1 1 calc R
H9B H 0.3642 0.7078 0.9520 0.044 Uiso 1 1 calc R
C10 C 0.45151(14) 0.65461(9) 0.87633(6) 0.0380(3) Uani 1 1 d .
H10A H 0.3726 0.6300 0.8567 0.046 Uiso 1 1 calc R
H10B H 0.4659 0.7096 0.8579 0.046 Uiso 1 1 calc R
C11 C 0.58420(14) 0.59393(8) 0.80085(6) 0.0363(3) Uani 1 1 d .
H11A H 0.5889 0.6486 0.7808 0.044 Uiso 1 1 calc R
H11B H 0.5099 0.5631 0.7823 0.044 Uiso 1 1 calc R
C12 C 0.71113(14) 0.54769(8) 0.79049(6) 0.0350(3) Uani 1 1 d .
H12A H 0.7398 0.5567 0.7475 0.042 Uiso 1 1 calc R
H12B H 0.7798 0.5709 0.8179 0.042 Uiso 1 1 calc R
C13 C 0.65760(12) 0.41242(7) 0.75408(5) 0.0277(2) Uani 1 1 d .
C14 C 0.60564(13) 0.44104(7) 0.69895(6) 0.0317(3) Uani 1 1 d .
H14 H 0.6005 0.4987 0.6917 0.038 Uiso 1 1 calc R
C15 C 0.56083(12) 0.38643(7) 0.65392(5) 0.0288(2) Uani 1 1 d .
H15 H 0.5236 0.4077 0.6170 0.035 Uiso 1 1 calc R
C16 C 0.56923(11) 0.30182(7) 0.66171(5) 0.0254(2) Uani 1 1 d .
C17 C 0.62940(12) 0.27385(7) 0.71589(5) 0.0271(2) Uani 1 1 d .
H17 H 0.6429 0.2164 0.7211 0.032 Uiso 1 1 calc R
C18 C 0.66998(11) 0.32679(7) 0.76219(5) 0.0264(2) Uani 1 1 d .
C19 C 0.78823(12) 0.18454(7) 0.87226(6) 0.0299(3) Uani 1 1 d .
C20 C 0.68315(13) 0.17560(8) 0.91255(7) 0.0368(3) Uani 1 1 d .
H20 H 0.6055 0.2072 0.9065 0.044 Uiso 1 1 calc R
C21 C 0.69058(14) 0.12093(9) 0.96153(7) 0.0398(3) Uani 1 1 d .
H21 H 0.6181 0.1145 0.9886 0.048 Uiso 1 1 calc R
C22 C 0.80549(13) 0.07552(7) 0.97057(6) 0.0326(3) Uani 1 1 d .
C23 C 0.91163(13) 0.08555(7) 0.93108(6) 0.0326(3) Uani 1 1 d .
H23 H 0.9909 0.0559 0.9382 0.039 Uiso 1 1 calc R
C24 C 0.90224(13) 0.13855(8) 0.88145(6) 0.0317(3) Uani 1 1 d .
H24 H 0.9737 0.1436 0.8536 0.038 Uiso 1 1 calc R
C25 C 0.71568(15) -0.01599(10) 1.04875(7) 0.0441(3) Uani 1 1 d .
H25A H 0.6412 0.0233 1.0500 0.053 Uiso 1 1 calc R
H25B H 0.7408 -0.0293 1.0917 0.053 Uiso 1 1 calc R
C26 C 0.67374(18) -0.09234(11) 1.01656(9) 0.0581(5) Uani 1 1 d .
H26A H 0.7515 -0.1274 1.0085 0.070 Uiso 1 1 calc R
H26B H 0.6123 -0.1237 1.0430 0.070 Uiso 1 1 calc R
C27 C 0.60826(19) -0.13783(12) 0.91859(9) 0.0620(5) Uani 1 1 d .
H27A H 0.5451 -0.1798 0.9334 0.074 Uiso 1 1 calc R
H27B H 0.6967 -0.1635 0.9173 0.074 Uiso 1 1 calc R
C28 C 0.57000(17) -0.11151(14) 0.85543(9) 0.0635(5) Uani 1 1 d .
H28A H 0.6151 -0.0591 0.8455 0.076 Uiso 1 1 calc R
H28B H 0.5995 -0.1535 0.8255 0.076 Uiso 1 1 calc R
C29 C 0.39512(17) -0.09790(10) 0.78654(7) 0.0467(4) Uani 1 1 d .
H29A H 0.4000 -0.1540 0.7687 0.056 Uiso 1 1 calc R
H29B H 0.4567 -0.0621 0.7636 0.056 Uiso 1 1 calc R
C30 C 0.25695(15) -0.06526(8) 0.77978(7) 0.0413(3) Uani 1 1 d .
H30A H 0.2226 -0.0812 0.7387 0.050 Uiso 1 1 calc R
H30B H 0.2006 -0.0918 0.8112 0.050 Uiso 1 1 calc R
C31 C 0.29858(12) 0.07020(8) 0.74033(6) 0.0310(3) Uani 1 1 d .
C32 C 0.35203(14) 0.04077(8) 0.68565(6) 0.0342(3) Uani 1 1 d .
H32 H 0.3445 -0.0161 0.6760 0.041 Uiso 1 1 calc R
C33 C 0.41654(13) 0.09325(8) 0.64478(6) 0.0314(3) Uani 1 1 d .
H33 H 0.4539 0.0712 0.6082 0.038 Uiso 1 1 calc R
C34 C 0.42721(12) 0.17734(7) 0.65654(5) 0.0274(2) Uani 1 1 d .
C35 C 0.36240(12) 0.20646(7) 0.70857(6) 0.0291(2) Uani 1 1 d .
H35 H 0.3596 0.2642 0.7153 0.035 Uiso 1 1 calc R
C36 C 0.30169(12) 0.15539(7) 0.75102(6) 0.0289(2) Uani 1 1 d .
C37 C 0.50745(12) 0.23845(7) 0.61751(5) 0.0277(2) Uani 1 1 d .
C38 C 0.41532(15) 0.28006(8) 0.57059(6) 0.0384(3) Uani 1 1 d .
H38A H 0.3774 0.2382 0.5432 0.058 Uiso 1 1 calc R
H38B H 0.4654 0.3199 0.5462 0.058 Uiso 1 1 calc R
H38C H 0.3444 0.3086 0.5924 0.058 Uiso 1 1 calc R
C39 C 0.61719(14) 0.19454(8) 0.58208(6) 0.0369(3) Uani 1 1 d .
H39A H 0.6808 0.1712 0.6113 0.055 Uiso 1 1 calc R
H39B H 0.6619 0.2341 0.5552 0.055 Uiso 1 1 calc R
H39C H 0.5791 0.1502 0.5571 0.055 Uiso 1 1 calc R

loop_
_atom_site_aniso_label
_atom_site_aniso_U_11
_atom_site_aniso_U_22
_atom_site_aniso_U_33
_atom_site_aniso_U_23
_atom_site_aniso_U_13
_atom_site_aniso_U_12
O1 0.0342(4) 0.0319(4) 0.0324(5) -0.0043(4) 0.0036(4) 0.0023(4)
O2 0.0444(5) 0.0292(5) 0.0441(5) -0.0047(4) 0.0081(4) -0.0008(4)
O3 0.0378(5) 0.0351(5) 0.0302(5) 0.0010(4) -0.0040(4) 0.0031(4)
O4 0.0517(6) 0.0248(4) 0.0316(5) -0.0027(3) -0.0100(4) -0.0040(4)
O5 0.0400(5) 0.0411(5) 0.0500(6) 0.0191(4) -0.0149(4) -0.0013(4)
O6 0.0540(7) 0.0404(6) 0.0730(8) 0.0120(5) -0.0229(6) 0.0000(5)
O7 0.0420(5) 0.0502(6) 0.0431(6) 0.0042(5) 0.0110(4) 0.0036(4)
O8 0.0466(5) 0.0283(5) 0.0363(5) 0.0013(4) 0.0049(4) -0.0076(4)
N1 0.0336(5) 0.0245(5) 0.0271(5) 0.0002(4) -0.0060(4) 0.0003(4)
N2 0.0340(5) 0.0281(5) 0.0300(5) -0.0007(4) -0.0061(4) 0.0035(4)
N3 0.0363(5) 0.0291(5) 0.0298(5) -0.0023(4) 0.0007(4) -0.0040(4)
N4 0.0352(5) 0.0334(5) 0.0294(5) -0.0055(4) 0.0002(4) -0.0029(4)
C1 0.0333(6) 0.0267(5) 0.0235(5) 0.0028(4) 0.0017(4) 0.0020(5)
C2 0.0284(6) 0.0387(7) 0.0328(6) 0.0011(5) 0.0051(5) -0.0028(5)
C3 0.0336(6) 0.0371(7) 0.0321(6) -0.0020(5) 0.0014(5) -0.0087(5)
C4 0.0345(6) 0.0294(6) 0.0264(6) -0.0015(5) 0.0010(5) -0.0014(5)
C5 0.0294(6) 0.0358(6) 0.0350(7) -0.0058(5) 0.0001(5) 0.0021(5)
C6 0.0303(6) 0.0319(6) 0.0329(6) -0.0053(5) -0.0036(5) 0.0007(5)
C7 0.0431(7) 0.0343(6) 0.0236(6) -0.0017(5) -0.0013(5) 0.0066(5)
C8 0.0370(6) 0.0323(6) 0.0361(7) -0.0063(5) -0.0010(5) 0.0045(5)
C9 0.0395(7) 0.0290(6) 0.0415(7) -0.0019(5) -0.0017(6) 0.0007(5)
C10 0.0406(7) 0.0350(7) 0.0383(7) 0.0017(5) -0.0076(6) 0.0052(5)
C11 0.0480(7) 0.0306(6) 0.0303(6) 0.0017(5) -0.0055(5) -0.0009(5)
C12 0.0438(7) 0.0255(6) 0.0358(7) -0.0026(5) -0.0016(5) -0.0077(5)
C13 0.0316(6) 0.0249(5) 0.0267(6) -0.0024(4) -0.0006(4) -0.0024(4)
C14 0.0431(7) 0.0211(5) 0.0308(6) 0.0033(5) -0.0017(5) -0.0020(5)
C15 0.0368(6) 0.0258(6) 0.0238(6) 0.0039(4) -0.0019(5) 0.0003(5)
C16 0.0292(5) 0.0242(5) 0.0228(5) -0.0002(4) 0.0006(4) 0.0006(4)
C17 0.0317(6) 0.0224(5) 0.0270(6) 0.0007(4) -0.0015(4) 0.0028(4)
C18 0.0278(5) 0.0262(5) 0.0252(6) 0.0013(4) -0.0017(4) 0.0013(4)
C19 0.0354(6) 0.0248(5) 0.0293(6) -0.0026(5) -0.0094(5) 0.0018(5)
C20 0.0345(6) 0.0341(6) 0.0416(7) 0.0066(5) -0.0060(5) 0.0071(5)
C21 0.0353(7) 0.0411(7) 0.0431(8) 0.0104(6) -0.0032(6) 0.0049(6)
C22 0.0370(6) 0.0260(6) 0.0348(6) 0.0028(5) -0.0140(5) -0.0008(5)
C23 0.0330(6) 0.0266(6) 0.0381(7) -0.0037(5) -0.0128(5) 0.0044(5)
C24 0.0338(6) 0.0282(6) 0.0331(6) -0.0051(5) -0.0071(5) 0.0025(5)
C25 0.0470(8) 0.0493(8) 0.0359(7) 0.0124(6) 0.0017(6) 0.0121(6)
C26 0.0499(9) 0.0475(9) 0.0766(12) 0.0231(8) -0.0178(8) -0.0063(7)
C27 0.0554(10) 0.0599(11) 0.0709(12) 0.0063(9) 0.0052(9) 0.0188(8)
C28 0.0454(9) 0.0818(13) 0.0635(11) 0.0139(10) 0.0163(8) 0.0170(9)
C29 0.0583(9) 0.0410(8) 0.0409(8) 0.0037(6) 0.0111(7) 0.0049(7)
C30 0.0505(8) 0.0286(6) 0.0447(8) 0.0020(6) 0.0030(6) -0.0101(6)
C31 0.0352(6) 0.0285(6) 0.0291(6) -0.0002(5) -0.0034(5) -0.0057(5)
C32 0.0469(7) 0.0241(6) 0.0316(6) -0.0040(5) -0.0031(5) -0.0050(5)
C33 0.0411(7) 0.0277(6) 0.0254(6) -0.0044(5) -0.0026(5) -0.0012(5)
C34 0.0329(6) 0.0254(5) 0.0239(5) -0.0004(4) -0.0048(4) -0.0002(4)
C35 0.0337(6) 0.0243(5) 0.0291(6) -0.0025(4) -0.0027(5) -0.0007(4)
C36 0.0306(6) 0.0289(6) 0.0270(6) -0.0025(5) -0.0027(5) -0.0019(5)
C37 0.0372(6) 0.0240(5) 0.0219(5) -0.0001(4) -0.0028(5) -0.0001(5)
C38 0.0517(8) 0.0331(6) 0.0302(6) 0.0025(5) -0.0143(6) -0.0024(6)
C39 0.0494(8) 0.0309(6) 0.0305(6) -0.0039(5) 0.0081(6) -0.0011(5)

loop_
_atom_type_symbol
_atom_type_description
_atom_type_scat_dispersion_real
_atom_type_scat_dispersion_imag
_atom_type_scat_source
C C 0.0033 0.0016 'International Tables Vol C Tables 4.2.6.8 and 6.1.1.4'
N N 0.0061 0.0033 'International Tables Vol C Tables 4.2.6.8 and 6.1.1.4'
O O 0.0106 0.0060 'International Tables Vol C Tables 4.2.6.8 and 6.1.1.4'
H H 0.0000 0.0000 'International Tables Vol C Tables 4.2.6.8 and 6.1.1.4'

loop_
_geom_angle_atom_site_label_1
_geom_angle_atom_site_label_2
_geom_angle_atom_site_label_3
_geom_angle
C1 O1 C7 119.25(10)
C8 O2 C9 113.94(10)
C11 O3 C10 111.18(10)
C13 O4 C12 117.42(10)
C22 O5 C25 120.74(10)
C27 O6 C26 112.44(13)
C28 O7 C29 110.84(12)
C31 O8 C30 117.43(10)
N2 N1 C18 112.38(10)
N1 N2 C19 114.28(10)
N4 N3 C36 108.66(10)
N3 N4 C4 117.90(11)
O1 C1 C6 124.43(11)
O1 C1 C2 115.60(11)
C6 C1 C2 119.96(11)
C3 C2 C1 120.74(12)
C3 C2 H2 119.6
C1 C2 H2 119.6
C2 C3 C4 119.50(12)
C2 C3 H3 120.3
C4 C3 H3 120.3
C5 C4 C3 119.38(11)
C5 C4 N4 113.82(11)
C3 C4 N4 126.45(11)
C6 C5 C4 121.52(12)
C6 C5 H5 119.2
C4 C5 H5 119.2
C5 C6 C1 118.84(12)
C5 C6 H6 120.6
C1 C6 H6 120.6
O1 C7 C8 112.19(10)
O1 C7 H7A 109.2
C8 C7 H7A 109.2
O1 C7 H7B 109.2
C8 C7 H7B 109.2
H7A C7 H7B 107.9
O2 C8 C7 109.42(10)
O2 C8 H8A 109.8
C7 C8 H8A 109.8
O2 C8 H8B 109.8
C7 C8 H8B 109.8
H8A C8 H8B 108.2
O2 C9 C10 109.32(11)
O2 C9 H9A 109.8
C10 C9 H9A 109.8
O2 C9 H9B 109.8
C10 C9 H9B 109.8
H9A C9 H9B 108.3
O3 C10 C9 110.49(11)
O3 C10 H10A 109.6
C9 C10 H10A 109.6
O3 C10 H10B 109.6
C9 C10 H10B 109.6
H10A C10 H10B 108.1
O3 C11 C12 109.72(11)
O3 C11 H11A 109.7
C12 C11 H11A 109.7
O3 C11 H11B 109.7
C12 C11 H11B 109.7
H11A C11 H11B 108.2
O4 C12 C11 114.09(11)
O4 C12 H12A 108.7
C11 C12 H12A 108.7
O4 C12 H12B 108.7
C11 C12 H12B 108.7
H12A C12 H12B 107.6
O4 C13 C14 125.47(11)
O4 C13 C18 116.29(10)
C14 C13 C18 118.21(11)
C13 C14 C15 120.92(11)
C13 C14 H14 119.5
C15 C14 H14 119.5
C16 C15 C14 121.65(11)
C16 C15 H15 119.2
C14 C15 H15 119.2
C15 C16 C17 116.78(11)
C15 C16 C37 124.18(10)
C17 C16 C37 118.85(10)
C18 C17 C16 122.44(11)
C18 C17 H17 118.8
C16 C17 H17 118.8
C17 C18 C13 119.80(11)
C17 C18 N1 119.40(10)
C13 C18 N1 120.10(10)
C20 C19 C24 119.61(12)
C20 C19 N2 122.24(11)
C24 C19 N2 117.68(12)
C21 C20 C19 120.64(12)
C21 C20 H20 119.7
C19 C20 H20 119.7
C20 C21 C22 119.32(13)
C20 C21 H21 120.3
C22 C21 H21 120.3
O5 C22 C23 115.38(11)
O5 C22 C21 124.44(13)
C23 C22 C21 120.15(12)
C24 C23 C22 120.18(12)
C24 C23 H23 119.9
C22 C23 H23 119.9
C23 C24 C19 120.05(13)
C23 C24 H24 120.0
C19 C24 H24 120.0
O5 C25 C26 110.85(14)
O5 C25 H25A 109.5
C26 C25 H25A 109.5
O5 C25 H25B 109.5
C26 C25 H25B 109.5
H25A C25 H25B 108.1
O6 C26 C25 109.96(13)
O6 C26 H26A 109.7
C25 C26 H26A 109.7
O6 C26 H26B 109.7
C25 C26 H26B 109.7
H26A C26 H26B 108.2
O6 C27 C28 111.92(16)
O6 C27 H27A 109.2
C28 C27 H27A 109.2
O6 C27 H27B 109.2
C28 C27 H27B 109.2
H27A C27 H27B 107.9
O7 C28 C27 112.06(15)
O7 C28 H28A 109.2
C27 C28 H28A 109.2
O7 C28 H28B 109.2
C27 C28 H28B 109.2
H28A C28 H28B 107.9
O7 C29 C30 110.66(12)
O7 C29 H29A 109.5
C30 C29 H29A 109.5
O7 C29 H29B 109.5
C30 C29 H29B 109.5
H29A C29 H29B 108.1
O8 C30 C29 114.27(12)
O8 C30 H30A 108.7
C29 C30 H30A 108.7
O8 C30 H30B 108.7
C29 C30 H30B 108.7
H30A C30 H30B 107.6
O8 C31 C32 125.37(11)
O8 C31 C36 116.50(11)
C32 C31 C36 118.09(11)
C31 C32 C33 121.21(11)
C31 C32 H32 119.4
C33 C32 H32 119.4
C34 C33 C32 121.23(12)
C34 C33 H33 119.4
C32 C33 H33 119.4
C33 C34 C35 116.42(11)
C33 C34 C37 124.87(11)
C35 C34 C37 118.69(10)
C36 C35 C34 123.29(11)
C36 C35 H35 118.4
C34 C35 H35 118.4
C35 C36 C31 119.33(11)
C35 C36 N3 118.49(11)
C31 C36 N3 122.19(11)
C39 C37 C38 108.29(11)
C39 C37 C16 109.19(10)
C38 C37 C16 111.39(10)
C39 C37 C34 111.32(10)
C38 C37 C34 109.03(10)
C16 C37 C34 107.65(9)
C37 C38 H38A 109.5
C37 C38 H38B 109.5
H38A C38 H38B 109.5
C37 C38 H38C 109.5
H38A C38 H38C 109.5
H38B C38 H38C 109.5
C37 C39 H39A 109.5
C37 C39 H39B 109.5
H39A C39 H39B 109.5
C37 C39 H39C 109.5
H39A C39 H39C 109.5
H39B C39 H39C 109.5

loop_
_geom_bond_atom_site_label_1
_geom_bond_atom_site_label_2
_geom_bond_distance
O1 C1 1.3639(15)
O1 C7 1.4421(16)
O2 C8 1.4128(16)
O2 C9 1.4195(16)
O3 C11 1.4196(16)
O3 C10 1.4195(16)
O4 C13 1.3665(14)
O4 C12 1.4368(15)
O5 C22 1.3684(15)
O5 C25 1.4329(18)
O6 C27 1.392(2)
O6 C26 1.429(2)
O7 C28 1.408(2)
O7 C29 1.4181(19)
O8 C31 1.3710(15)
O8 C30 1.4351(16)
N1 N2 1.2620(14)
N1 C18 1.4297(15)
N2 C19 1.4233(16)
N3 N4 1.2620(15)
N3 C36 1.4367(16)
N4 C4 1.4146(16)
C1 C6 1.3934(17)
C1 C2 1.3968(18)
C2 C3 1.3778(19)
C2 H2 0.9500
C3 C4 1.3998(18)
C3 H3 0.9500
C4 C5 1.3861(18)
C5 C6 1.3838(18)
C5 H5 0.9500
C6 H6 0.9500
C7 C8 1.5005(19)
C7 H7A 0.9900
C7 H7B 0.9900
C8 H8A 0.9900
C8 H8B 0.9900
C9 C10 1.501(2)
C9 H9A 0.9900
C9 H9B 0.9900
C10 H10A 0.9900
C10 H10B 0.9900
C11 C12 1.509(2)
C11 H11A 0.9900
C11 H11B 0.9900
C12 H12A 0.9900
C12 H12B 0.9900
C13 C14 1.3860(17)
C13 C18 1.4070(16)
C14 C15 1.3944(17)
C14 H14 0.9500
C15 C16 1.3869(16)
C15 H15 0.9500
C16 C17 1.3986(16)
C16 C37 1.5387(16)
C17 C18 1.3839(16)
C17 H17 0.9500
C19 C20 1.3896(19)
C19 C24 1.3912(17)
C20 C21 1.3869(19)
C20 H20 0.9500
C21 C22 1.3932(18)
C21 H21 0.9500
C22 C23 1.389(2)
C23 C24 1.3818(18)
C23 H23 0.9500
C24 H24 0.9500
C25 C26 1.485(2)
C25 H25A 0.9900
C25 H25B 0.9900
C26 H26A 0.9900
C26 H26B 0.9900
C27 C28 1.486(3)
C27 H27A 0.9900
C27 H27B 0.9900
C28 H28A 0.9900
C28 H28B 0.9900
C29 C30 1.506(2)
C29 H29A 0.9900
C29 H29B 0.9900
C30 H30A 0.9900
C30 H30B 0.9900
C31 C32 1.3916(18)
C31 C36 1.4031(17)
C32 C33 1.3951(18)
C32 H32 0.9500
C33 C34 1.3931(17)
C33 H33 0.9500
C34 C35 1.3919(17)
C34 C37 1.5398(17)
C35 C36 1.3860(17)
C35 H35 0.9500
C37 C39 1.5322(18)
C37 C38 1.5364(17)
C38 H38A 0.9800
C38 H38B 0.9800
C38 H38C 0.9800
C39 H39A 0.9800
C39 H39B 0.9800
C39 H39C 0.9800

loop_
_geom_torsion_atom_site_label_1
_geom_torsion_atom_site_label_2
_geom_torsion_atom_site_label_3
_geom_torsion_atom_site_label_4
_geom_torsion
C18 N1 N2 C19 -164.69(10)
C36 N3 N4 C4 169.31(10)
C7 O1 C1 C6 -19.07(17)
C7 O1 C1 C2 162.39(11)
O1 C1 C2 C3 -179.90(11)
C6 C1 C2 C3 1.49(19)
C1 C2 C3 C4 -0.7(2)
C2 C3 C4 C5 -1.3(2)
C2 C3 C4 N4 -174.14(12)
N3 N4 C4 C5 168.38(12)
N3 N4 C4 C3 -18.47(19)
C3 C4 C5 C6 2.6(2)
N4 C4 C5 C6 176.26(12)
C4 C5 C6 C1 -1.8(2)
O1 C1 C6 C5 -178.76(12)
C2 C1 C6 C5 -0.27(19)
C1 O1 C7 C8 99.26(13)
C9 O2 C8 C7 178.04(11)
O1 C7 C8 O2 -68.04(14)
C8 O2 C9 C10 -152.11(11)
C11 O3 C10 C9 179.12(11)
O2 C9 C10 O3 -71.52(14)
C10 O3 C11 C12 173.82(10)
C13 O4 C12 C11 85.10(14)
O3 C11 C12 O4 76.63(14)
C12 O4 C13 C14 -8.43(18)
C12 O4 C13 C18 169.76(11)
O4 C13 C14 C15 -178.74(12)
C18 C13 C14 C15 3.10(19)
C13 C14 C15 C16 -1.6(2)
C14 C15 C16 C17 -2.37(18)
C14 C15 C16 C37 172.58(12)
C15 C16 C17 C18 4.91(18)
C37 C16 C17 C18 -170.31(11)
C16 C17 C18 C13 -3.48(18)
C16 C17 C18 N1 166.97(11)
O4 C13 C18 C17 -178.96(11)
C14 C13 C18 C17 -0.63(18)
O4 C13 C18 N1 10.66(17)
C14 C13 C18 N1 -171.01(11)
N2 N1 C18 C17 45.53(15)
N2 N1 C18 C13 -144.05(11)
N1 N2 C19 C20 34.69(17)
N1 N2 C19 C24 -153.27(11)
C24 C19 C20 C21 -0.4(2)
N2 C19 C20 C21 171.47(12)
C19 C20 C21 C22 0.8(2)
C25 O5 C22 C23 -158.51(13)
C25 O5 C22 C21 23.5(2)
C20 C21 C22 O5 178.39(13)
C20 C21 C22 C23 0.5(2)
O5 C22 C23 C24 179.74(11)
C21 C22 C23 C24 -2.16(19)
C22 C23 C24 C19 2.56(18)
C20 C19 C24 C23 -1.28(18)
N2 C19 C24 C23 -173.53(11)
C22 O5 C25 C26 87.12(15)
C27 O6 C26 C25 159.89(15)
O5 C25 C26 O6 -71.87(17)
C26 O6 C27 C28 -167.21(15)
C29 O7 C28 C27 -163.94(16)
O6 C27 C28 O7 -78.8(2)
C28 O7 C29 C30 -165.72(14)
C31 O8 C30 C29 69.48(16)
O7 C29 C30 O8 77.25(16)
C30 O8 C31 C32 5.47(19)
C30 O8 C31 C36 -172.35(11)
O8 C31 C32 C33 -172.64(12)
C36 C31 C32 C33 5.15(19)
C31 C32 C33 C34 -1.5(2)
C32 C33 C34 C35 -4.40(18)
C32 C33 C34 C37 173.90(12)
C33 C34 C35 C36 6.84(18)
C37 C34 C35 C36 -171.56(11)
C34 C35 C36 C31 -3.29(19)
C34 C35 C36 N3 176.71(11)
O8 C31 C36 C35 175.16(11)
C32 C31 C36 C35 -2.83(18)
O8 C31 C36 N3 -4.85(18)
C32 C31 C36 N3 177.17(12)
N4 N3 C36 C35 -40.35(15)
N4 N3 C36 C31 139.66(12)
C15 C16 C37 C39 109.41(13)
C17 C16 C37 C39 -75.74(14)
C15 C16 C37 C38 -10.14(17)
C17 C16 C37 C38 164.71(11)
C15 C16 C37 C34 -129.61(12)
C17 C16 C37 C34 45.24(14)
C33 C34 C37 C39 -23.75(16)
C35 C34 C37 C39 154.51(11)
C33 C34 C37 C38 95.66(14)
C35 C34 C37 C38 -86.08(13)
C33 C34 C37 C16 -143.37(12)
C35 C34 C37 C16 34.88(14)

loop_
_cod_related_entry_id
_cod_related_entry_database
_cod_related_entry_code
1 ChemSpider 30660030
